data_1532239
loop_
_publ_author_name
'Teneze, N.'
'Boullay, P.'
'Petricek, V.'
'Trolliard, G.'
'Mercurio, D.'

_publ_section_title
;
 Structural study of the cation ordering in the ternary oxide Ba8 Ti3 Nb4
 O24
;
_journal_name_full 'Solid State Sciences'
_journal_page_first 1129
_journal_page_last 1136
_journal_volume 4
_journal_year 2002
_chemical_formula_sum 'Ba8 Nb4 O24 Ti3'
_chemical_name_systematic 'Ba8 (Ti3 Nb4 O24)'
_space_group_IT_number 193
_symmetry_space_group_name_Hall '-P 6c 2'
_symmetry_space_group_name_H-M 'P 63/m c m'
_cell_angle_alpha 90
_cell_angle_beta 90
_cell_angle_gamma 120
_cell_formula_units_Z 3
_cell_length_a 10.068
_cell_length_b 10.068
_cell_length_c 18.917
_cell_volume 1660.616
_citation_journal_id_ASTM SSSCFJ
_cod_data_source_file Teneze_SSSCFJ_2002_892.cif
_cod_data_source_block Ba8Nb4O24Ti3
_cod_database_code 1532239

loop_
_symmetry_equiv_pos_as_xyz
x,y,z
x-y,x,z+1/2
-y,x-y,z
-x,-y,z+1/2
-x+y,-x,z
y,-x+y,z+1/2
-y,-x,-z
x-y,-y,-z+1/2
x,x-y,-z
y,x,-z+1/2
-x+y,y,-z
-x,-x+y,-z+1/2
-x,-y,-z
-x+y,-x,-z-1/2
y,-x+y,-z
x,y,-z-1/2
x-y,x,-z
-y,x-y,-z-1/2
y,x,z
-x+y,y,z-1/2
-x,-x+y,z
-y,-x,z-1/2
x-y,-y,z
x,x-y,z-1/2

loop_
_atom_site_label
_atom_site_type_symbol
_atom_site_fract_x
_atom_site_fract_y
_atom_site_fract_z
_atom_site_occupancy
_atom_site_U_iso_or_equiv
Ti2 Ti+4 0.3339 0 0.56181 0.327 0.0
O5 O-2 0.5 0 0.5 1 0.0
Nb1 Nb+5 0 0 0.1877 0.5 0.0
Ba4 Ba+2 0.3333 0.6667 0 1 0.0
Nb2 Nb+5 0.6667 0.3333 0.1846 0.24 0.0
O4 O-2 0.492 0.162 0.621 1 0.0
Ba2 Ba+2 0.3337 0 0.13559 1 0.0
Ba1 Ba+2 0.3325 0 0.75 1 0.0
Nb3 Nb+5 0.3339 0 0.56181 0.673 0.0
Ba3 Ba+2 0 0 0 1 0.0
O3 O-2 0.163 0 0.622 1 0.0
O2 O-2 0.157 0 0.25 1 0.0
Ti1 Ti+4 0.6667 0.3333 0.1846 0.635 0.0
O1 O-2 0.52 0.18 0.25 1 0.0
O6 O-2 0.331 0.1655 0.5 1 0.0
